data_7158164
loop_
_publ_author_name
'Fang, Guosheng'
'Wang, Hongyu'
'Zheng, Changwu'
'Pan, Lu'
'Zhao, Gang'

_publ_section_title
;
 Enantioselectivity switch in asymmetric Michael addition reactions using
 phosphonium salts.
;
_journal_issue 28
_journal_name_full 'Organic &amp; biomolecular chemistry'
_journal_page_first 6334
_journal_page_last 6340
_journal_paper_doi 10.1039/d1ob01027a
_journal_volume 19
_journal_year 2021
_chemical_absolute_configuration ad
_chemical_formula_sum 'C20 H22 Br N O5'
_chemical_formula_weight 436.29
_space_group_crystal_system monoclinic
_space_group_IT_number 4
_space_group_name_Hall 'P 2yb'
_space_group_name_H-M_alt 'P 1 21 1'
_atom_sites_solution_hydrogens geom
_audit_creation_method SHELXL-2013
_audit_update_record
;
2019-02-14 deposited with the CCDC.	2021-06-28 downloaded from the CCDC.
;
_cell_angle_alpha 90
_cell_angle_beta 104.256(2)
_cell_angle_gamma 90
_cell_formula_units_Z 2
_cell_length_a 12.3447(10)
_cell_length_b 5.5630(5)
_cell_length_c 17.4342(15)
_cell_measurement_reflns_used 3736
_cell_measurement_temperature 296(2)
_cell_measurement_theta_max 41.199
_cell_measurement_theta_min 4.821
_cell_volume 1160.40(17)
_computing_cell_refinement 'Bruker SAINT'
_computing_data_collection 'Bruker APEX2'
_computing_data_reduction 'Bruker SAINT'
_computing_molecular_graphics 'Bruker SHELXTL'
_computing_publication_material 'Bruker SHELXTL'
_computing_structure_refinement 'SHELXL-2013 (Sheldrick, 2013)'
_computing_structure_solution 'SHELXS-97 (Sheldrick 2008)'
_diffrn_ambient_temperature 296(2)
_diffrn_measured_fraction_theta_full 0.999
_diffrn_measured_fraction_theta_max 0.999
_diffrn_measurement_device_type 'Bruker APEX-II CCD'
_diffrn_measurement_method '\f and \w scans'
_diffrn_radiation_type MoK\a
_diffrn_radiation_wavelength 0.71073
_diffrn_reflns_av_R_equivalents 0.0491
_diffrn_reflns_av_unetI/netI 0.0616
_diffrn_reflns_Laue_measured_fraction_full 0.999
_diffrn_reflns_Laue_measured_fraction_max 0.999
_diffrn_reflns_limit_h_max 14
_diffrn_reflns_limit_h_min -14
_diffrn_reflns_limit_k_max 6
_diffrn_reflns_limit_k_min -6
_diffrn_reflns_limit_l_max 21
_diffrn_reflns_limit_l_min -21
_diffrn_reflns_number 16833
_diffrn_reflns_point_group_measured_fraction_full 0.992
_diffrn_reflns_point_group_measured_fraction_max 0.992
_diffrn_reflns_theta_full 25.242
_diffrn_reflns_theta_max 25.496
_diffrn_reflns_theta_min 1.702
_exptl_absorpt_coefficient_mu 1.797
_exptl_absorpt_correction_T_max 0.7456
_exptl_absorpt_correction_T_min 0.6022
_exptl_absorpt_correction_type multi-scan
_exptl_absorpt_process_details sadabs
_exptl_crystal_colour colorless
_exptl_crystal_density_diffrn 1.249
_exptl_crystal_description prismatic
_exptl_crystal_F_000 448
_exptl_crystal_size_max 0.170
_exptl_crystal_size_mid 0.140
_exptl_crystal_size_min 0.100
_platon_squeeze_details
;
;
_refine_diff_density_max 0.401
_refine_diff_density_min -0.323
_refine_diff_density_rms 0.045
_refine_ls_abs_structure_details
; 
 Flack x determined using 837 quotients [(I+)-(I-)]/[(I+)+(I-)] 
 (Parsons and Flack (2004), Acta Cryst. A60, s61). 
;
_refine_ls_abs_structure_Flack 0.023(8)
_refine_ls_extinction_coef 0.011(3)
_refine_ls_extinction_expression Fc^*^=kFc[1+0.001xFc^2^\l^3^/sin(2\q)]^-1/4^
_refine_ls_extinction_method SHELXL
_refine_ls_goodness_of_fit_ref 0.989
_refine_ls_hydrogen_treatment constr
_refine_ls_matrix_type full
_refine_ls_number_parameters 247
_refine_ls_number_reflns 4286
_refine_ls_number_restraints 1
_refine_ls_restrained_S_all 0.989
_refine_ls_R_factor_all 0.0859
_refine_ls_R_factor_gt 0.0472
_refine_ls_shift/su_max 0.001
_refine_ls_shift/su_mean 0.000
_refine_ls_structure_factor_coef Fsqd
_refine_ls_weighting_details 'w=1/[\s^2^(Fo^2^)+(0.0577P)^2^] where P=(Fo^2^+2Fc^2^)/3'
_refine_ls_weighting_scheme calc
_refine_ls_wR_factor_gt 0.1126
_refine_ls_wR_factor_ref 0.1270
_reflns_Friedel_coverage 0.787
_reflns_Friedel_fraction_full 0.983
_reflns_Friedel_fraction_max 0.983
_reflns_number_gt 2526
_reflns_number_total 4286
_reflns_threshold_expression 'I > 2\s(I)'
_cod_data_source_file d1ob01027a3.cif
_cod_data_source_block mo_d8v18494_0m
_cod_depositor_comments 'Adding full bibliography for 7158164--7158165.cif.'
_cod_original_sg_symbol_H-M 'P 21'
_cod_database_code 7158164
_shelx_space_group_comment
; 
The symmetry employed for this shelxl refinement is uniquely defined 
by the following loop, which should always be used as a source of 
symmetry information in preference to the above space-group names. 
They are only intended as comments. 
;
_shelx_estimated_absorpt_t_min 0.750
_shelx_estimated_absorpt_t_max 0.841
_shelxl_version_number 2013-4

loop_
_space_group_symop_operation_xyz
'x, y, z'
'-x, y+1/2, -z'

loop_
_atom_site_label
_atom_site_type_symbol
_atom_site_fract_x
_atom_site_fract_y
_atom_site_fract_z
_atom_site_U_iso_or_equiv
_atom_site_adp_type
_atom_site_occupancy
_atom_site_site_symmetry_order
_atom_site_calc_flag
_atom_site_refinement_flags_posn
_atom_site_refinement_flags_adp
_atom_site_refinement_flags_occupancy
_atom_site_disorder_assembly
_atom_site_disorder_group
Br1 Br 0.23409(5) 0.6700(3) 0.22755(6) 0.1267(5) Uani 1 1 d . . . . .
O1 O 0.7644(4) 0.9848(8) 0.3728(3) 0.0824(13) Uani 1 1 d . . . . .
O2 O 0.6133(4) 0.2781(8) 0.1005(2) 0.0818(13) Uani 1 1 d . . . . .
O3 O 0.7112(3) 0.6032(7) 0.0855(2) 0.0675(11) Uani 1 1 d . . . . .
O4 O 0.9553(3) 0.5521(8) 0.2198(3) 0.0782(12) Uani 1 1 d . . . . .
O5 O 0.9012(3) 0.1993(11) 0.1628(3) 0.1132(17) Uani 1 1 d . . . . .
N1 N 0.8433(4) 0.7526(9) 0.4781(3) 0.0641(14) Uani 1 1 d . . . . .
C1 C 0.7665(4) 0.4062(10) 0.2079(3) 0.0513(13) Uani 1 1 d . . . . .
H1 H 0.7530 0.2557 0.2332 0.062 Uiso 1 1 calc R U . . .
C2 C 0.7438(4) 0.6174(9) 0.2589(3) 0.0528(14) Uani 1 1 d . . . . .
H2 H 0.7679 0.7667 0.2382 0.063 Uiso 1 1 calc R U . . .
C3 C 0.8126(5) 0.5825(9) 0.3443(3) 0.0588(14) Uani 1 1 d . . . . .
H3A H 0.7875 0.4381 0.3659 0.071 Uiso 1 1 calc R U . . .
H3B H 0.8905 0.5606 0.3444 0.071 Uiso 1 1 calc R U . . .
C4 C 0.8024(5) 0.7913(11) 0.3960(4) 0.0608(15) Uani 1 1 d . . . . .
C5 C 0.8315(6) 0.9186(14) 0.5349(4) 0.083(2) Uani 1 1 d . . . . .
H5 H 0.7967 1.0678 0.5257 0.100 Uiso 1 1 calc R U . . .
C6 C 0.8808(7) 0.8210(18) 0.6065(5) 0.099(3) Uani 1 1 d . . . . .
H6 H 0.8854 0.8934 0.6552 0.119 Uiso 1 1 calc R U . . .
C7 C 0.9232(6) 0.5951(18) 0.5952(4) 0.102(3) Uani 1 1 d . . . . .
H7 H 0.9609 0.4916 0.6347 0.123 Uiso 1 1 calc R U . . .
C8 C 0.8993(5) 0.5539(13) 0.5159(4) 0.0776(19) Uani 1 1 d . . . . .
H8 H 0.9175 0.4163 0.4914 0.093 Uiso 1 1 calc R U . . .
C9 C 0.6196(4) 0.6342(10) 0.2539(3) 0.0518(12) Uani 1 1 d . . . . .
C10 C 0.5561(5) 0.8188(10) 0.2140(3) 0.0602(15) Uani 1 1 d . . . . .
H10 H 0.5910 0.9392 0.1919 0.072 Uiso 1 1 calc R U . . .
C11 C 0.4431(5) 0.8316(12) 0.2057(4) 0.0741(18) Uani 1 1 d . . . . .
H11 H 0.4020 0.9579 0.1778 0.089 Uiso 1 1 calc R U . . .
C12 C 0.3910(4) 0.6570(15) 0.2387(4) 0.0734(15) Uani 1 1 d . . . . .
C13 C 0.4488(5) 0.4689(12) 0.2775(4) 0.0806(19) Uani 1 1 d . . . . .
H13 H 0.4122 0.3496 0.2988 0.097 Uiso 1 1 calc R U . . .
C14 C 0.5636(5) 0.4553(11) 0.2854(4) 0.0652(16) Uani 1 1 d . . . . .
H14 H 0.6036 0.3256 0.3118 0.078 Uiso 1 1 calc R U . . .
C15 C 0.6871(4) 0.4174(11) 0.1262(3) 0.0541(14) Uani 1 1 d . . . . .
C16 C 0.6360(5) 0.6436(17) 0.0082(3) 0.094(2) Uani 1 1 d . . . . .
H16A H 0.5629 0.6912 0.0141 0.113 Uiso 1 1 calc R U . . .
H16B H 0.6277 0.4969 -0.0228 0.113 Uiso 1 1 calc R U . . .
C17 C 0.6832(7) 0.8342(16) -0.0320(4) 0.103(2) Uani 1 1 d . . . . .
H17A H 0.6374 0.8546 -0.0847 0.155 Uiso 1 1 calc R U . . .
H17B H 0.7576 0.7907 -0.0343 0.155 Uiso 1 1 calc R U . . .
H17C H 0.6854 0.9820 -0.0032 0.155 Uiso 1 1 calc R U . . .
C18 C 0.8860(5) 0.4047(13) 0.1991(4) 0.0645(15) Uani 1 1 d . . . . .
C19 C 1.0109(6) 0.171(2) 0.1454(7) 0.155(4) Uani 1 1 d . . . . .
H19A H 1.0401 0.3272 0.1360 0.186 Uiso 1 1 calc R U . . .
H19B H 1.0629 0.0980 0.1903 0.186 Uiso 1 1 calc R U . . .
C20 C 1.0003(8) 0.026(3) 0.0786(7) 0.169(5) Uani 1 1 d . . . . .
H20A H 0.9526 0.1038 0.0336 0.254 Uiso 1 1 calc R U . . .
H20B H 0.9683 -0.1259 0.0873 0.254 Uiso 1 1 calc R U . . .
H20C H 1.0726 0.0001 0.0688 0.254 Uiso 1 1 calc R U . . .

loop_
_atom_site_aniso_label
_atom_site_aniso_U_11
_atom_site_aniso_U_22
_atom_site_aniso_U_33
_atom_site_aniso_U_23
_atom_site_aniso_U_13
_atom_site_aniso_U_12
Br1 0.0619(4) 0.1606(9) 0.1610(8) 0.0244(8) 0.0339(4) 0.0114(6)
O1 0.108(4) 0.049(3) 0.080(3) -0.006(2) 0.004(2) 0.004(3)
O2 0.080(3) 0.077(3) 0.072(3) 0.003(2) -0.013(2) -0.032(2)
O3 0.057(2) 0.079(3) 0.057(2) 0.014(2) -0.0038(16) -0.010(2)
O4 0.055(2) 0.090(3) 0.086(3) -0.004(2) 0.008(2) -0.008(2)
O5 0.062(2) 0.113(4) 0.156(4) -0.051(4) 0.011(3) 0.019(3)
N1 0.060(3) 0.071(4) 0.057(3) -0.011(3) 0.007(2) 0.003(3)
C1 0.049(3) 0.051(3) 0.048(3) -0.001(3) 0.000(2) 0.003(3)
C2 0.054(3) 0.045(3) 0.053(3) 0.006(3) 0.001(2) -0.005(3)
C3 0.058(3) 0.054(4) 0.059(3) 0.001(3) 0.003(2) 0.000(3)
C4 0.056(3) 0.051(4) 0.070(4) -0.010(3) 0.005(3) -0.007(3)
C5 0.074(4) 0.087(5) 0.086(5) -0.028(4) 0.013(4) -0.002(4)
C6 0.083(5) 0.138(8) 0.072(5) -0.033(5) 0.011(4) 0.000(5)
C7 0.091(5) 0.145(9) 0.060(5) -0.001(5) -0.003(3) 0.033(5)
C8 0.070(4) 0.085(5) 0.067(4) -0.006(4) -0.001(3) 0.012(4)
C9 0.055(3) 0.044(3) 0.052(3) 0.001(3) 0.005(2) -0.005(3)
C10 0.058(3) 0.049(3) 0.068(4) 0.005(3) 0.006(3) -0.006(3)
C11 0.062(4) 0.074(5) 0.075(4) 0.011(4) -0.003(3) 0.014(4)
C12 0.060(3) 0.081(4) 0.078(4) -0.002(4) 0.015(3) 0.004(4)
C13 0.069(4) 0.074(5) 0.102(5) 0.019(4) 0.029(4) 0.002(4)
C14 0.066(4) 0.053(4) 0.073(4) 0.017(3) 0.010(3) 0.008(3)
C15 0.050(3) 0.055(3) 0.052(3) -0.001(3) 0.004(3) 0.003(3)
C16 0.087(4) 0.114(6) 0.064(4) 0.025(4) -0.014(3) -0.017(5)
C17 0.111(6) 0.117(6) 0.077(5) 0.029(5) 0.014(4) -0.005(5)
C18 0.056(3) 0.061(4) 0.069(4) -0.003(3) 0.001(3) 0.007(3)
C19 0.066(4) 0.163(9) 0.224(10) -0.119(9) 0.014(6) 0.017(6)
C20 0.109(7) 0.251(15) 0.159(9) -0.008(11) 0.058(7) 0.037(9)

loop_
_atom_type_symbol
_atom_type_description
_atom_type_scat_dispersion_real
_atom_type_scat_dispersion_imag
_atom_type_scat_source
C C 0.0033 0.0016 'International Tables Vol C Tables 4.2.6.8 and 6.1.1.4'
H H 0.0000 0.0000 'International Tables Vol C Tables 4.2.6.8 and 6.1.1.4'
Br Br -0.2901 2.4595 'International Tables Vol C Tables 4.2.6.8 and 6.1.1.4'
N N 0.0061 0.0033 'International Tables Vol C Tables 4.2.6.8 and 6.1.1.4'
O O 0.0106 0.0060 'International Tables Vol C Tables 4.2.6.8 and 6.1.1.4'

loop_
_geom_angle_atom_site_label_1
_geom_angle_atom_site_label_2
_geom_angle_atom_site_label_3
_geom_angle
_geom_angle_site_symmetry_1
_geom_angle_site_symmetry_3
_geom_angle_publ_flag
C15 O3 C16 116.1(5) . . ?
C18 O5 C19 115.6(6) . . ?
C8 N1 C5 108.7(5) . . ?
C8 N1 C4 128.1(5) . . ?
C5 N1 C4 123.2(5) . . ?
C15 C1 C18 108.9(4) . . ?
C15 C1 C2 110.1(4) . . ?
C18 C1 C2 112.4(5) . . ?
C15 C1 H1 108.5 . . ?
C18 C1 H1 108.5 . . ?
C2 C1 H1 108.5 . . ?
C9 C2 C3 111.9(4) . . ?
C9 C2 C1 109.8(4) . . ?
C3 C2 C1 109.2(4) . . ?
C9 C2 H2 108.6 . . ?
C3 C2 H2 108.6 . . ?
C1 C2 H2 108.6 . . ?
C4 C3 C2 112.2(4) . . ?
C4 C3 H3A 109.2 . . ?
C2 C3 H3A 109.2 . . ?
C4 C3 H3B 109.2 . . ?
C2 C3 H3B 109.2 . . ?
H3A C3 H3B 107.9 . . ?
O1 C4 N1 119.3(5) . . ?
O1 C4 C3 125.2(5) . . ?
N1 C4 C3 115.5(5) . . ?
C6 C5 N1 106.7(7) . . ?
C6 C5 H5 126.7 . . ?
N1 C5 H5 126.7 . . ?
C5 C6 C7 109.2(7) . . ?
C5 C6 H6 125.4 . . ?
C7 C6 H6 125.4 . . ?
C8 C7 C6 107.5(7) . . ?
C8 C7 H7 126.3 . . ?
C6 C7 H7 126.3 . . ?
C7 C8 N1 107.9(6) . . ?
C7 C8 H8 126.1 . . ?
N1 C8 H8 126.1 . . ?
C10 C9 C14 117.1(5) . . ?
C10 C9 C2 121.2(5) . . ?
C14 C9 C2 121.6(5) . . ?
C11 C10 C9 122.2(5) . . ?
C11 C10 H10 118.9 . . ?
C9 C10 H10 118.9 . . ?
C10 C11 C12 119.4(5) . . ?
C10 C11 H11 120.3 . . ?
C12 C11 H11 120.3 . . ?
C13 C12 C11 121.1(5) . . ?
C13 C12 Br1 118.7(5) . . ?
C11 C12 Br1 120.2(5) . . ?
C12 C13 C14 119.4(6) . . ?
C12 C13 H13 120.3 . . ?
C14 C13 H13 120.3 . . ?
C13 C14 C9 120.8(5) . . ?
C13 C14 H14 119.6 . . ?
C9 C14 H14 119.6 . . ?
O2 C15 O3 123.6(5) . . ?
O2 C15 C1 125.5(5) . . ?
O3 C15 C1 110.8(5) . . ?
O3 C16 C17 108.5(6) . . ?
O3 C16 H16A 110.0 . . ?
C17 C16 H16A 110.0 . . ?
O3 C16 H16B 110.0 . . ?
C17 C16 H16B 110.0 . . ?
H16A C16 H16B 108.4 . . ?
C16 C17 H17A 109.5 . . ?
C16 C17 H17B 109.5 . . ?
H17A C17 H17B 109.5 . . ?
C16 C17 H17C 109.5 . . ?
H17A C17 H17C 109.5 . . ?
H17B C17 H17C 109.5 . . ?
O4 C18 O5 124.2(6) . . ?
O4 C18 C1 128.1(6) . . ?
O5 C18 C1 107.7(5) . . ?
C20 C19 O5 109.4(7) . . ?
C20 C19 H19A 109.8 . . ?
O5 C19 H19A 109.8 . . ?
C20 C19 H19B 109.8 . . ?
O5 C19 H19B 109.8 . . ?
H19A C19 H19B 108.2 . . ?
C19 C20 H20A 109.5 . . ?
C19 C20 H20B 109.5 . . ?
H20A C20 H20B 109.5 . . ?
C19 C20 H20C 109.5 . . ?
H20A C20 H20C 109.5 . . ?
H20B C20 H20C 109.5 . . ?

loop_
_geom_bond_atom_site_label_1
_geom_bond_atom_site_label_2
_geom_bond_distance
_geom_bond_site_symmetry_2
_geom_bond_publ_flag
Br1 C12 1.900(5) . ?
O1 C4 1.204(7) . ?
O2 C15 1.196(6) . ?
O3 C15 1.328(7) . ?
O3 C16 1.452(7) . ?
O4 C18 1.176(7) . ?
O5 C18 1.342(8) . ?
O5 C19 1.468(9) . ?
N1 C8 1.382(8) . ?
N1 C5 1.387(8) . ?
N1 C4 1.413(8) . ?
C1 C15 1.518(7) . ?
C1 C18 1.520(8) . ?
C1 C2 1.540(7) . ?
C1 H1 0.9800 . ?
C2 C9 1.517(6) . ?
C2 C3 1.534(7) . ?
C2 H2 0.9800 . ?
C3 C4 1.494(7) . ?
C3 H3A 0.9700 . ?
C3 H3B 0.9700 . ?
C5 C6 1.360(10) . ?
C5 H5 0.9300 . ?
C6 C7 1.393(11) . ?
C6 H6 0.9300 . ?
C7 C8 1.361(9) . ?
C7 H7 0.9300 . ?
C8 H8 0.9300 . ?
C9 C10 1.373(7) . ?
C9 C14 1.398(8) . ?
C10 C11 1.368(8) . ?
C10 H10 0.9300 . ?
C11 C12 1.368(9) . ?
C11 H11 0.9300 . ?
C12 C13 1.350(10) . ?
C13 C14 1.392(8) . ?
C13 H13 0.9300 . ?
C14 H14 0.9300 . ?
C16 C17 1.468(10) . ?
C16 H16A 0.9700 . ?
C16 H16B 0.9700 . ?
C17 H17A 0.9600 . ?
C17 H17B 0.9600 . ?
C17 H17C 0.9600 . ?
C19 C20 1.397(13) . ?
C19 H19A 0.9700 . ?
C19 H19B 0.9700 . ?
C20 H20A 0.9600 . ?
C20 H20B 0.9600 . ?
C20 H20C 0.9600 . ?

loop_
_geom_hbond_atom_site_label_D
_geom_hbond_atom_site_label_H
_geom_hbond_atom_site_label_A
_geom_hbond_distance_DH
_geom_hbond_distance_HA
_geom_hbond_distance_DA
_geom_hbond_angle_DHA
_geom_hbond_site_symmetry_A
C16 H16A O2 0.97 2.61 3.279(7) 126.2 2_655
C3 H3B O4 0.97 2.49 3.119(7) 122.2 .
C3 H3A O1 0.97 2.54 3.435(7) 152.8 1_545
C3 H3A O1 0.97 2.54 3.435(7) 152.8 1_545
C3 H3B O4 0.97 2.49 3.119(7) 122.2 .
C16 H16A O2 0.97 2.61 3.279(7) 126.2 2_655

loop_
_geom_torsion_atom_site_label_1
_geom_torsion_atom_site_label_2
_geom_torsion_atom_site_label_3
_geom_torsion_atom_site_label_4
_geom_torsion
_geom_torsion_site_symmetry_1
_geom_torsion_site_symmetry_2
_geom_torsion_site_symmetry_3
_geom_torsion_site_symmetry_4
_geom_torsion_publ_flag
C15 C1 C2 C9 48.8(6) . . . . ?
C18 C1 C2 C9 170.4(4) . . . . ?
C15 C1 C2 C3 171.8(4) . . . . ?
C18 C1 C2 C3 -66.6(5) . . . . ?
C9 C2 C3 C4 -63.1(6) . . . . ?
C1 C2 C3 C4 175.2(4) . . . . ?
C8 N1 C4 O1 -173.2(6) . . . . ?
C5 N1 C4 O1 7.0(9) . . . . ?
C8 N1 C4 C3 5.8(8) . . . . ?
C5 N1 C4 C3 -174.0(5) . . . . ?
C2 C3 C4 O1 -13.9(8) . . . . ?
C2 C3 C4 N1 167.2(5) . . . . ?
C8 N1 C5 C6 0.3(8) . . . . ?
C4 N1 C5 C6 -179.8(6) . . . . ?
N1 C5 C6 C7 -0.1(8) . . . . ?
C5 C6 C7 C8 -0.2(9) . . . . ?
C6 C7 C8 N1 0.4(8) . . . . ?
C5 N1 C8 C7 -0.4(8) . . . . ?
C4 N1 C8 C7 179.7(6) . . . . ?
C3 C2 C9 C10 129.4(5) . . . . ?
C1 C2 C9 C10 -109.2(5) . . . . ?
C3 C2 C9 C14 -54.7(6) . . . . ?
C1 C2 C9 C14 66.7(6) . . . . ?
C14 C9 C10 C11 0.8(8) . . . . ?
C2 C9 C10 C11 176.9(5) . . . . ?
C9 C10 C11 C12 0.8(9) . . . . ?
C10 C11 C12 C13 -1.9(10) . . . . ?
C10 C11 C12 Br1 -179.7(5) . . . . ?
C11 C12 C13 C14 1.3(10) . . . . ?
Br1 C12 C13 C14 179.2(5) . . . . ?
C12 C13 C14 C9 0.3(10) . . . . ?
C10 C9 C14 C13 -1.3(8) . . . . ?
C2 C9 C14 C13 -177.4(5) . . . . ?
C16 O3 C15 O2 5.0(8) . . . . ?
C16 O3 C15 C1 -175.7(5) . . . . ?
C18 C1 C15 O2 124.8(6) . . . . ?
C2 C1 C15 O2 -111.6(6) . . . . ?
C18 C1 C15 O3 -54.4(6) . . . . ?
C2 C1 C15 O3 69.2(5) . . . . ?
C15 O3 C16 C17 -172.7(6) . . . . ?
C19 O5 C18 O4 -3.3(11) . . . . ?
C19 O5 C18 C1 177.0(7) . . . . ?
C15 C1 C18 O4 114.8(7) . . . . ?
C2 C1 C18 O4 -7.5(8) . . . . ?
C15 C1 C18 O5 -65.5(6) . . . . ?
C2 C1 C18 O5 172.2(5) . . . . ?
C18 O5 C19 C20 -151.4(9) . . . . ?

loop_
_platon_squeeze_void_nr
_platon_squeeze_void_average_x
_platon_squeeze_void_average_y
_platon_squeeze_void_average_z
_platon_squeeze_void_volume
_platon_squeeze_void_count_electrons
_platon_squeeze_void_content
1 0.500 -0.061 0.500 157 39 ' '
